data_7030374
loop_
_publ_author_name
'Cooper, Oliver J.'
'Mills, David P.'
'Lewis, William'
'Blake, Alexander J.'
'Liddle, Stephen T.'

_publ_section_title
;
 Reactivity of the uranium(iv) carbene complex
 [U(BIPM(TMS))(Cl)(\m-Cl)2Li(THF)2] (BIPM(TMS) = {C(PPh2NSiMe3)2}) towards
 carbonyl and heteroallene substrates: metallo-Wittig, adduct formation,
 C-F bond activation, and [2 + 2]-cycloaddition reactions.
;
_journal_issue 38
_journal_name_full 'Dalton transactions (Cambridge, England : 2003)'
_journal_page_first 14275
_journal_page_last 14283
_journal_paper_doi 10.1039/c4dt00909f
_journal_volume 43
_journal_year 2014
_chemical_formula_moiety 'C44 H48 N2 P2 Si2'
_chemical_formula_sum 'C44 H48 N2 P2 Si2'
_chemical_formula_weight 722.96
_chemical_name_systematic
; 
 ? 
;
_space_group_IT_number 2
_symmetry_cell_setting triclinic
_symmetry_space_group_name_Hall '-P 1'
_symmetry_space_group_name_H-M 'P -1'
_atom_sites_solution_hydrogens 'geom, Me from difmap'
_atom_sites_solution_primary direct
_atom_sites_solution_secondary difmap
_audit_creation_method 'enCIFer editing of SHELXL97 CIF output'
_cell_angle_alpha 100.383(2)
_cell_angle_beta 104.904(2)
_cell_angle_gamma 90.477(2)
_cell_formula_units_Z 4
_cell_length_a 11.3423(7)
_cell_length_b 19.2758(12)
_cell_length_c 19.5602(12)
_cell_measurement_reflns_used 9795
_cell_measurement_temperature 90(2)
_cell_measurement_theta_max 27.49
_cell_measurement_theta_min 2.20
_cell_volume 4058.2(4)
_computing_cell_refinement 'Bruker SAINT version 6.36A (Bruker, 2000)'
_computing_data_collection 'Bruker SMART version 5.625 (Bruker, 2001)'
_computing_data_reduction 'Bruker SAINT; SHELXTL (Sheldrick, 2008)'
_computing_molecular_graphics 'SHELXTL (Sheldrick, 2008)'
_computing_publication_material 'enCIFer(Allen et al., 2004); PLATON (Spek, 2009)'
_computing_structure_refinement 'SHELXL97 (Sheldrick, 2008)'
_computing_structure_solution 'SHELXTL (Sheldrick, 2008)'
_diffrn_ambient_temperature 90(2)
_diffrn_measured_fraction_theta_full 0.979
_diffrn_measured_fraction_theta_max 0.979
_diffrn_measurement_device_type 'Bruker SMART APEX CCD diffractometer'
_diffrn_measurement_method '\w rotation with narrow frames'
_diffrn_radiation_monochromator graphite
_diffrn_radiation_source 'normal-focus sealed tube'
_diffrn_radiation_type MoK\a
_diffrn_radiation_wavelength 0.71073
_diffrn_reflns_av_R_equivalents 0.038
_diffrn_reflns_av_sigmaI/netI 0.064
_diffrn_reflns_limit_h_max 14
_diffrn_reflns_limit_h_min -14
_diffrn_reflns_limit_k_max 25
_diffrn_reflns_limit_k_min -25
_diffrn_reflns_limit_l_max 25
_diffrn_reflns_limit_l_min -24
_diffrn_reflns_number 36220
_diffrn_reflns_theta_full 27.55
_diffrn_reflns_theta_max 27.55
_diffrn_reflns_theta_min 2.10
_diffrn_standards_decay_% 0
_diffrn_standards_number 0
_exptl_absorpt_coefficient_mu 0.199
_exptl_absorpt_correction_T_max 0.746
_exptl_absorpt_correction_T_min 0.543
_exptl_absorpt_correction_type multi-scan
_exptl_absorpt_process_details '(SADABS; Bruker, 2001)'
_exptl_crystal_colour colourless
_exptl_crystal_density_diffrn 1.183
_exptl_crystal_density_method 'not measured'
_exptl_crystal_description column
_exptl_crystal_F_000 1536
_exptl_crystal_size_max 0.20
_exptl_crystal_size_mid 0.08
_exptl_crystal_size_min 0.08
_refine_diff_density_max 1.19
_refine_diff_density_min -0.50
_refine_diff_density_rms 0.08
_refine_ls_extinction_method none
_refine_ls_goodness_of_fit_ref 1.11
_refine_ls_hydrogen_treatment constr
_refine_ls_matrix_type full
_refine_ls_number_parameters 913
_refine_ls_number_reflns 18335
_refine_ls_number_restraints 0
_refine_ls_restrained_S_all 1.11
_refine_ls_R_factor_all 0.0917
_refine_ls_R_factor_gt 0.0705
_refine_ls_shift/su_max 0.001
_refine_ls_shift/su_mean 0.000
_refine_ls_structure_factor_coef Fsqd
_refine_ls_weighting_details 'calc w=1/[\s^2^(Fo^2^)+(0.068P)^2^+3.834P] where P=(Fo^2^+2Fc^2^)/3'
_refine_ls_weighting_scheme calc
_refine_ls_wR_factor_gt 0.154
_refine_ls_wR_factor_ref 0.164
_reflns_number_gt 14217
_reflns_number_total 18335
_reflns_threshold_expression I>2\s(I)
_cod_data_source_file c4dt00909f1.cif
_cod_data_source_block 2
_cod_depositor_comments 'Adding full bibliography for 7030374--7030380.cif.'
_cod_database_code 7030374

loop_
_symmetry_equiv_pos_as_xyz
'x, y, z'
'-x, -y, -z'

loop_
_atom_site_label
_atom_site_type_symbol
_atom_site_fract_x
_atom_site_fract_y
_atom_site_fract_z
_atom_site_U_iso_or_equiv
_atom_site_adp_type
_atom_site_occupancy
_atom_site_symmetry_multiplicity
_atom_site_calc_flag
_atom_site_refinement_flags
C1 C 0.7020(2) 0.34593(14) 0.25640(14) 0.0149(5) Uani 1 1 d .
P1 P 0.73636(6) 0.31050(4) 0.17045(4) 0.01351(14) Uani 1 1 d .
C2 C 0.5951(2) 0.26088(14) 0.11554(15) 0.0164(5) Uani 1 1 d .
C3 C 0.5355(3) 0.21078(15) 0.13967(16) 0.0192(6) Uani 1 1 d .
H3A H 0.5688 0.2008 0.1864 0.023 Uiso 1 1 calc R
C4 C 0.4278(3) 0.17504(16) 0.09619(16) 0.0218(6) Uani 1 1 d .
H4A H 0.3889 0.1401 0.1128 0.026 Uiso 1 1 calc R
C5 C 0.3771(3) 0.19039(16) 0.02863(16) 0.0225(6) Uani 1 1 d .
H5A H 0.3030 0.1664 -0.0009 0.027 Uiso 1 1 calc R
C6 C 0.4348(3) 0.24092(15) 0.00429(15) 0.0193(6) Uani 1 1 d .
H6A H 0.3999 0.2517 -0.0419 0.023 Uiso 1 1 calc R
C7 C 0.5440(2) 0.27593(15) 0.04740(15) 0.0185(6) Uani 1 1 d .
H7A H 0.5836 0.3102 0.0303 0.022 Uiso 1 1 calc R
C8 C 0.8424(2) 0.24112(14) 0.18630(14) 0.0152(5) Uani 1 1 d .
C9 C 0.8219(2) 0.18350(15) 0.21681(15) 0.0176(6) Uani 1 1 d .
H9A H 0.7529 0.1816 0.2356 0.021 Uiso 1 1 calc R
C10 C 0.9008(3) 0.12922(15) 0.21995(16) 0.0208(6) Uani 1 1 d .
H10A H 0.8849 0.0900 0.2402 0.025 Uiso 1 1 calc R
C11 C 1.0034(3) 0.13159(16) 0.19362(16) 0.0219(6) Uani 1 1 d .
H11A H 1.0567 0.0938 0.1951 0.026 Uiso 1 1 calc R
C12 C 1.0271(3) 0.18935(16) 0.16526(16) 0.0205(6) Uani 1 1 d .
H12A H 1.0980 0.1917 0.1482 0.025 Uiso 1 1 calc R
C13 C 0.9476(2) 0.24406(16) 0.16151(15) 0.0181(6) Uani 1 1 d .
H13A H 0.9648 0.2836 0.1421 0.022 Uiso 1 1 calc R
N1 N 0.7835(2) 0.36739(12) 0.13670(12) 0.0167(5) Uani 1 1 d .
Si1 Si 0.82785(7) 0.38550(4) 0.06557(4) 0.01999(17) Uani 1 1 d .
C26 C 0.7180(3) 0.44480(18) 0.01976(19) 0.0306(7) Uani 1 1 d .
H26A H 0.7126 0.4873 0.0545 0.046 Uiso 1 1 calc R
H26B H 0.6372 0.4200 0.0003 0.046 Uiso 1 1 calc R
H26C H 0.7464 0.4582 -0.0196 0.046 Uiso 1 1 calc R
C27 C 0.9812(3) 0.43304(18) 0.09549(19) 0.0290(7) Uani 1 1 d .
H27A H 0.9792 0.4762 0.1303 0.044 Uiso 1 1 calc R
H27B H 1.0033 0.4454 0.0537 0.044 Uiso 1 1 calc R
H27C H 1.0419 0.4026 0.1182 0.044 Uiso 1 1 calc R
C28 C 0.8357(3) 0.30548(17) -0.00346(17) 0.0276(7) Uani 1 1 d .
H28A H 0.9050 0.2784 0.0161 0.041 Uiso 1 1 calc R
H28B H 0.8465 0.3204 -0.0469 0.041 Uiso 1 1 calc R
H28C H 0.7598 0.2759 -0.0156 0.041 Uiso 1 1 calc R
P2 P 0.81751(6) 0.34522(4) 0.34105(4) 0.01516(15) Uani 1 1 d .
C14 C 0.8148(2) 0.43208(16) 0.39617(16) 0.0212(6) Uani 1 1 d .
C15 C 0.8034(3) 0.49390(16) 0.36801(18) 0.0262(7) Uani 1 1 d .
H15A H 0.7894 0.4912 0.3176 0.031 Uiso 1 1 calc R
C16 C 0.8123(3) 0.55957(18) 0.4131(2) 0.0367(9) Uani 1 1 d .
H16A H 0.8052 0.6015 0.3936 0.044 Uiso 1 1 calc R
C17 C 0.8316(3) 0.5633(2) 0.4863(2) 0.0449(11) Uani 1 1 d .
H17A H 0.8382 0.6080 0.5173 0.054 Uiso 1 1 calc R
C18 C 0.8415(3) 0.5026(2) 0.5147(2) 0.0401(10) Uani 1 1 d .
H18A H 0.8539 0.5056 0.5651 0.048 Uiso 1 1 calc R
C19 C 0.8333(3) 0.4368(2) 0.46980(17) 0.0301(7) Uani 1 1 d .
H19A H 0.8403 0.3950 0.4897 0.036 Uiso 1 1 calc R
C20 C 0.9653(2) 0.35086(15) 0.32125(14) 0.0158(5) Uani 1 1 d .
C21 C 1.0467(3) 0.29939(15) 0.34119(15) 0.0186(6) Uani 1 1 d .
H21A H 1.0219 0.2621 0.3612 0.022 Uiso 1 1 calc R
C22 C 1.1639(3) 0.30277(17) 0.33177(16) 0.0236(6) Uani 1 1 d .
H22A H 1.2193 0.2681 0.3458 0.028 Uiso 1 1 calc R
C23 C 1.1998(3) 0.35636(17) 0.30210(16) 0.0235(6) Uani 1 1 d .
H23A H 1.2800 0.3585 0.2959 0.028 Uiso 1 1 calc R
C24 C 1.1193(3) 0.40708(17) 0.28134(16) 0.0238(6) Uani 1 1 d .
H24A H 1.1442 0.4437 0.2605 0.029 Uiso 1 1 calc R
C25 C 1.0021(3) 0.40446(16) 0.29094(15) 0.0193(6) Uani 1 1 d .
H25A H 0.9471 0.4393 0.2768 0.023 Uiso 1 1 calc R
N2 N 0.8006(2) 0.28112(14) 0.37485(13) 0.0217(5) Uani 1 1 d .
Si2 Si 0.83235(8) 0.23220(5) 0.43972(5) 0.02414(19) Uani 1 1 d .
C29 C 0.8302(4) 0.13713(19) 0.3971(2) 0.0427(9) Uani 1 1 d .
H29A H 0.7517 0.1234 0.3614 0.064 Uiso 1 1 calc R
H29B H 0.8412 0.1080 0.4342 0.064 Uiso 1 1 calc R
H29C H 0.8966 0.1302 0.3733 0.064 Uiso 1 1 calc R
C30 C 0.7153(3) 0.2407(2) 0.49216(19) 0.0350(8) Uani 1 1 d .
H30A H 0.7126 0.2903 0.5140 0.052 Uiso 1 1 calc R
H30B H 0.7369 0.2125 0.5301 0.052 Uiso 1 1 calc R
H30C H 0.6350 0.2236 0.4599 0.052 Uiso 1 1 calc R
C31 C 0.9860(3) 0.2568(2) 0.50489(19) 0.0376(9) Uani 1 1 d .
H31A H 0.9947 0.3081 0.5218 0.056 Uiso 1 1 calc R
H31B H 1.0501 0.2420 0.4809 0.056 Uiso 1 1 calc R
H31C H 0.9935 0.2332 0.5461 0.056 Uiso 1 1 calc R
C32 C 0.5913(2) 0.37242(15) 0.25624(15) 0.0182(6) Uani 1 1 d .
C33 C 0.5441(2) 0.39275(16) 0.32177(15) 0.0202(6) Uani 1 1 d .
C34 C 0.5410(3) 0.34509(18) 0.36687(16) 0.0243(7) Uani 1 1 d .
H34A H 0.5746 0.3003 0.3587 0.029 Uiso 1 1 calc R
C35 C 0.4882(3) 0.3634(2) 0.42440(17) 0.0307(8) Uani 1 1 d .
H35A H 0.4851 0.3308 0.4550 0.037 Uiso 1 1 calc R
C36 C 0.4409(3) 0.4284(2) 0.43687(18) 0.0341(8) Uani 1 1 d .
H36A H 0.4065 0.4408 0.4766 0.041 Uiso 1 1 calc R
C37 C 0.4430(3) 0.47595(19) 0.39192(19) 0.0327(8) Uani 1 1 d .
H37A H 0.4100 0.5208 0.4008 0.039 Uiso 1 1 calc R
C38 C 0.4933(3) 0.45813(17) 0.33393(18) 0.0267(7) Uani 1 1 d .
H38A H 0.4932 0.4904 0.3025 0.032 Uiso 1 1 calc R
C39 C 0.5006(2) 0.38498(15) 0.19022(15) 0.0186(6) Uani 1 1 d .
C40 C 0.3838(3) 0.34987(16) 0.17002(16) 0.0222(6) Uani 1 1 d .
H40A H 0.3640 0.3185 0.1983 0.027 Uiso 1 1 calc R
C41 C 0.2981(3) 0.36102(17) 0.10915(17) 0.0268(7) Uani 1 1 d .
H41A H 0.2206 0.3359 0.0946 0.032 Uiso 1 1 calc R
C42 C 0.3248(3) 0.40850(17) 0.06939(18) 0.0295(7) Uani 1 1 d .
H42A H 0.2653 0.4164 0.0278 0.035 Uiso 1 1 calc R
C43 C 0.4383(3) 0.44477(17) 0.09002(18) 0.0278(7) Uani 1 1 d .
H43A H 0.4559 0.4781 0.0631 0.033 Uiso 1 1 calc R
C44 C 0.5261(3) 0.43251(16) 0.14980(17) 0.0225(6) Uani 1 1 d .
H44A H 0.6042 0.4568 0.1632 0.027 Uiso 1 1 calc R
C45 C 1.3277(2) 0.86360(14) 0.22726(14) 0.0156(5) Uani 1 1 d .
P3 P 1.23599(6) 0.94002(4) 0.21231(4) 0.01417(15) Uani 1 1 d .
C46 C 1.0781(2) 0.90738(15) 0.19547(15) 0.0173(6) Uani 1 1 d .
C47 C 1.0015(3) 0.95059(16) 0.22700(17) 0.0216(6) Uani 1 1 d .
H47A H 1.0337 0.9925 0.2608 0.026 Uiso 1 1 calc R
C48 C 0.8760(3) 0.93145(18) 0.20828(19) 0.0287(7) Uani 1 1 d .
H48A H 0.8227 0.9607 0.2294 0.034 Uiso 1 1 calc R
C49 C 0.8299(3) 0.87063(19) 0.15951(19) 0.0314(8) Uani 1 1 d .
H49A H 0.7446 0.8587 0.1464 0.038 Uiso 1 1 calc R
C50 C 0.9060(3) 0.82663(18) 0.12918(18) 0.0275(7) Uani 1 1 d .
H50A H 0.8736 0.7841 0.0964 0.033 Uiso 1 1 calc R
C51 C 1.0308(3) 0.84507(16) 0.14707(16) 0.0218(6) Uani 1 1 d .
H51A H 1.0836 0.8152 0.1263 0.026 Uiso 1 1 calc R
C52 C 1.2294(2) 0.95398(15) 0.12165(14) 0.0150(5) Uani 1 1 d .
C53 C 1.2165(3) 0.89911(16) 0.06212(16) 0.0216(6) Uani 1 1 d .
H53A H 1.2251 0.8518 0.0693 0.026 Uiso 1 1 calc R
C54 C 1.1913(3) 0.91285(17) -0.00695(16) 0.0258(7) Uani 1 1 d .
H54A H 1.1849 0.8751 -0.0466 0.031 Uiso 1 1 calc R
C55 C 1.1755(3) 0.98140(17) -0.01860(17) 0.0253(7) Uani 1 1 d .
H55A H 1.1559 0.9907 -0.0662 0.030 Uiso 1 1 calc R
C56 C 1.1883(3) 1.03611(17) 0.03952(17) 0.0247(6) Uani 1 1 d .
H56A H 1.1773 1.0832 0.0318 0.030 Uiso 1 1 calc R
C57 C 1.2172(2) 1.02269(16) 0.10939(16) 0.0202(6) Uani 1 1 d .
H57A H 1.2288 1.0609 0.1491 0.024 Uiso 1 1 calc R
N3 N 1.2695(2) 1.00686(13) 0.27041(13) 0.0194(5) Uani 1 1 d .
Si3 Si 1.32210(7) 1.07975(4) 0.33250(4) 0.01866(17) Uani 1 1 d .
C70 C 1.4556(3) 1.06429(18) 0.40688(17) 0.0287(7) Uani 1 1 d .
H70A H 1.4309 1.0292 0.4318 0.043 Uiso 1 1 calc R
H70B H 1.4830 1.1087 0.4411 0.043 Uiso 1 1 calc R
H70C H 1.5226 1.0469 0.3865 0.043 Uiso 1 1 calc R
C71 C 1.3734(3) 1.15126(16) 0.29129(18) 0.0270(7) Uani 1 1 d .
H71A H 1.3030 1.1659 0.2572 0.041 Uiso 1 1 calc R
H71B H 1.4342 1.1334 0.2659 0.041 Uiso 1 1 calc R
H71C H 1.4097 1.1918 0.3293 0.041 Uiso 1 1 calc R
C72 C 1.2002(3) 1.11508(16) 0.37559(16) 0.0243(6) Uani 1 1 d .
H72A H 1.1324 1.1288 0.3391 0.036 Uiso 1 1 calc R
H72B H 1.2338 1.1564 0.4132 0.036 Uiso 1 1 calc R
H72C H 1.1706 1.0785 0.3970 0.036 Uiso 1 1 calc R
P4 P 1.28217(6) 0.79937(4) 0.27712(4) 0.01602(15) Uani 1 1 d .
C58 C 1.4259(3) 0.78570(16) 0.34044(15) 0.0198(6) Uani 1 1 d .
C59 C 1.4489(3) 0.71714(17) 0.35063(17) 0.0255(7) Uani 1 1 d .
H59A H 1.3908 0.6796 0.3249 0.031 Uiso 1 1 calc R
C60 C 1.5566(3) 0.70293(19) 0.39829(19) 0.0338(8) Uani 1 1 d .
H60A H 1.5715 0.6560 0.4053 0.041 Uiso 1 1 calc R
C61 C 1.6415(3) 0.7578(2) 0.43535(18) 0.0359(8) Uani 1 1 d .
H61A H 1.7150 0.7484 0.4678 0.043 Uiso 1 1 calc R
C62 C 1.6197(3) 0.8258(2) 0.42523(18) 0.0342(8) Uani 1 1 d .
H62A H 1.6783 0.8632 0.4509 0.041 Uiso 1 1 calc R
C63 C 1.5130(3) 0.84023(18) 0.37784(16) 0.0256(7) Uani 1 1 d .
H63A H 1.4990 0.8873 0.3708 0.031 Uiso 1 1 calc R
C64 C 1.1942(3) 0.84823(15) 0.33439(15) 0.0186(6) Uani 1 1 d .
C65 C 1.2432(3) 0.90485(16) 0.39028(17) 0.0248(6) Uani 1 1 d .
H65A H 1.3265 0.9203 0.3998 0.030 Uiso 1 1 calc R
C66 C 1.1713(3) 0.93882(18) 0.43214(18) 0.0304(7) Uani 1 1 d .
H66A H 1.2054 0.9771 0.4704 0.036 Uiso 1 1 calc R
C67 C 1.0492(3) 0.91664(18) 0.41784(19) 0.0322(8) Uani 1 1 d .
H67A H 0.9994 0.9405 0.4458 0.039 Uiso 1 1 calc R
C68 C 1.0002(3) 0.86060(18) 0.36372(18) 0.0279(7) Uani 1 1 d .
H68A H 0.9169 0.8453 0.3547 0.033 Uiso 1 1 calc R
C69 C 1.0719(3) 0.82591(16) 0.32179(16) 0.0224(6) Uani 1 1 d .
H69A H 1.0374 0.7869 0.2844 0.027 Uiso 1 1 calc R
N4 N 1.2124(2) 0.73192(13) 0.22947(13) 0.0197(5) Uani 1 1 d .
Si4 Si 1.14237(8) 0.65202(4) 0.22182(5) 0.02286(19) Uani 1 1 d .
C73 C 1.1192(4) 0.6339(2) 0.3088(2) 0.0418(9) Uani 1 1 d .
H73A H 1.1985 0.6363 0.3443 0.063 Uiso 1 1 calc R
H73B H 1.0794 0.5867 0.3006 0.063 Uiso 1 1 calc R
H73C H 1.0675 0.6693 0.3270 0.063 Uiso 1 1 calc R
C74 C 0.9873(3) 0.64563(19) 0.1566(2) 0.0377(9) Uani 1 1 d .
H74A H 0.9962 0.6493 0.1088 0.057 Uiso 1 1 calc R
H74B H 0.9392 0.6841 0.1730 0.057 Uiso 1 1 calc R
H74C H 0.9455 0.6001 0.1539 0.057 Uiso 1 1 calc R
C75 C 1.2341(3) 0.58029(17) 0.1877(2) 0.0309(7) Uani 1 1 d .
H75A H 1.2444 0.5868 0.1410 0.046 Uiso 1 1 calc R
H75B H 1.1916 0.5343 0.1822 0.046 Uiso 1 1 calc R
H75C H 1.3145 0.5821 0.2221 0.046 Uiso 1 1 calc R
C76 C 1.4320(2) 0.85588(15) 0.20458(15) 0.0166(5) Uani 1 1 d .
C77 C 1.5023(3) 0.79092(15) 0.20304(15) 0.0183(6) Uani 1 1 d .
C78 C 1.4467(3) 0.72492(15) 0.16686(16) 0.0208(6) Uani 1 1 d .
H78A H 1.3613 0.7206 0.1448 0.025 Uiso 1 1 calc R
C79 C 1.5150(3) 0.66570(17) 0.16290(18) 0.0272(7) Uani 1 1 d .
H79A H 1.4765 0.6211 0.1376 0.033 Uiso 1 1 calc R
C80 C 1.6395(3) 0.67153(18) 0.1959(2) 0.0332(8) Uani 1 1 d .
H80A H 1.6861 0.6309 0.1935 0.040 Uiso 1 1 calc R
C81 C 1.6957(3) 0.73639(17) 0.2323(2) 0.0312(7) Uani 1 1 d .
H81A H 1.7807 0.7401 0.2555 0.037 Uiso 1 1 calc R
C82 C 1.6288(3) 0.79593(17) 0.23503(17) 0.0249(7) Uani 1 1 d .
H82A H 1.6687 0.8406 0.2587 0.030 Uiso 1 1 calc R
C83 C 1.4875(2) 0.91390(15) 0.17953(15) 0.0171(6) Uani 1 1 d .
C84 C 1.5022(3) 0.90385(16) 0.10946(16) 0.0205(6) Uani 1 1 d .
H84A H 1.4769 0.8598 0.0777 0.025 Uiso 1 1 calc R
C85 C 1.5535(3) 0.95780(17) 0.08636(17) 0.0236(6) Uani 1 1 d .
H85A H 1.5605 0.9511 0.0383 0.028 Uiso 1 1 calc R
C86 C 1.5943(3) 1.02126(16) 0.13269(18) 0.0247(7) Uani 1 1 d .
H86A H 1.6291 1.0582 0.1165 0.030 Uiso 1 1 calc R
C87 C 1.5844(3) 1.03079(16) 0.20283(18) 0.0242(6) Uani 1 1 d .
H87A H 1.6150 1.0738 0.2353 0.029 Uiso 1 1 calc R
C88 C 1.5300(2) 0.97791(16) 0.22596(16) 0.0202(6) Uani 1 1 d .
H88A H 1.5217 0.9854 0.2738 0.024 Uiso 1 1 calc R

loop_
_atom_site_aniso_label
_atom_site_aniso_U_11
_atom_site_aniso_U_22
_atom_site_aniso_U_33
_atom_site_aniso_U_23
_atom_site_aniso_U_13
_atom_site_aniso_U_12
C1 0.0120(12) 0.0178(13) 0.0142(13) 0.0010(10) 0.0034(10) -0.0013(10)
P1 0.0089(3) 0.0166(3) 0.0145(3) 0.0010(3) 0.0034(2) 0.0005(2)
C2 0.0117(12) 0.0171(13) 0.0189(14) -0.0001(11) 0.0034(10) 0.0012(10)
C3 0.0143(13) 0.0215(14) 0.0206(14) 0.0038(11) 0.0028(11) -0.0006(11)
C4 0.0142(13) 0.0222(15) 0.0281(16) 0.0036(12) 0.0049(12) -0.0035(11)
C5 0.0133(13) 0.0251(16) 0.0250(15) -0.0017(12) 0.0023(11) -0.0014(11)
C6 0.0159(13) 0.0240(15) 0.0154(13) 0.0003(11) 0.0019(11) 0.0014(11)
C7 0.0145(13) 0.0198(14) 0.0219(14) 0.0012(11) 0.0074(11) 0.0020(11)
C8 0.0123(12) 0.0177(13) 0.0136(13) -0.0006(10) 0.0021(10) 0.0016(10)
C9 0.0124(13) 0.0197(14) 0.0204(14) 0.0026(11) 0.0044(11) -0.0003(10)
C10 0.0191(14) 0.0196(14) 0.0223(15) 0.0041(11) 0.0030(11) 0.0027(11)
C11 0.0160(14) 0.0237(15) 0.0236(15) 0.0013(12) 0.0028(11) 0.0069(11)
C12 0.0125(13) 0.0281(16) 0.0215(15) 0.0026(12) 0.0067(11) 0.0042(11)
C13 0.0130(13) 0.0249(15) 0.0172(14) 0.0031(11) 0.0060(10) 0.0010(11)
N1 0.0138(11) 0.0196(12) 0.0168(12) 0.0031(9) 0.0047(9) -0.0008(9)
Si1 0.0168(4) 0.0236(4) 0.0214(4) 0.0071(3) 0.0062(3) 0.0012(3)
C26 0.0294(17) 0.0331(18) 0.0336(18) 0.0148(15) 0.0098(14) 0.0082(14)
C27 0.0205(15) 0.0336(18) 0.0360(18) 0.0081(14) 0.0118(13) -0.0029(13)
C28 0.0281(16) 0.0333(18) 0.0233(16) 0.0069(13) 0.0088(13) 0.0038(14)
P2 0.0097(3) 0.0215(4) 0.0137(3) 0.0011(3) 0.0037(3) 0.0003(3)
C14 0.0094(12) 0.0298(16) 0.0206(15) -0.0048(12) 0.0037(11) -0.0003(11)
C15 0.0168(14) 0.0251(16) 0.0342(18) -0.0044(13) 0.0092(13) -0.0006(12)
C16 0.0184(15) 0.0246(17) 0.062(3) -0.0088(16) 0.0142(16) -0.0015(13)
C17 0.0213(17) 0.041(2) 0.059(3) -0.0305(19) 0.0153(17) -0.0072(15)
C18 0.0199(16) 0.062(3) 0.0300(19) -0.0206(18) 0.0113(14) -0.0049(16)
C19 0.0133(14) 0.048(2) 0.0254(16) -0.0052(14) 0.0065(12) -0.0012(13)
C20 0.0094(12) 0.0225(14) 0.0137(13) -0.0009(10) 0.0030(10) -0.0007(10)
C21 0.0172(13) 0.0221(14) 0.0152(13) 0.0006(11) 0.0041(11) 0.0011(11)
C22 0.0149(13) 0.0328(17) 0.0204(15) -0.0009(12) 0.0037(11) 0.0050(12)
C23 0.0104(13) 0.0381(18) 0.0197(15) -0.0027(13) 0.0057(11) -0.0028(12)
C24 0.0202(15) 0.0283(16) 0.0217(15) -0.0009(12) 0.0073(12) -0.0071(12)
C25 0.0149(13) 0.0238(15) 0.0183(14) 0.0024(11) 0.0043(11) -0.0010(11)
N2 0.0154(12) 0.0288(14) 0.0226(13) 0.0089(11) 0.0049(10) 0.0015(10)
Si2 0.0206(4) 0.0327(5) 0.0208(4) 0.0101(4) 0.0049(3) -0.0013(3)
C29 0.064(3) 0.035(2) 0.032(2) 0.0129(16) 0.0134(18) 0.0043(18)
C30 0.0316(18) 0.049(2) 0.0303(18) 0.0160(16) 0.0124(15) -0.0021(16)
C31 0.0250(17) 0.056(2) 0.0320(19) 0.0232(17) -0.0026(14) -0.0025(16)
C32 0.0123(13) 0.0203(14) 0.0207(14) -0.0002(11) 0.0052(11) -0.0016(11)
C33 0.0085(12) 0.0296(16) 0.0199(14) -0.0026(12) 0.0045(10) -0.0025(11)
C34 0.0118(13) 0.0376(18) 0.0205(15) -0.0005(13) 0.0031(11) -0.0012(12)
C35 0.0125(14) 0.055(2) 0.0214(16) 0.0020(15) 0.0032(12) -0.0086(14)
C36 0.0164(15) 0.057(2) 0.0215(16) -0.0139(15) 0.0069(12) -0.0055(15)
C37 0.0172(15) 0.040(2) 0.0342(19) -0.0129(15) 0.0086(13) 0.0011(13)
C38 0.0174(14) 0.0301(17) 0.0307(17) -0.0054(13) 0.0105(13) -0.0007(12)
C39 0.0113(12) 0.0226(15) 0.0211(14) 0.0003(11) 0.0052(11) 0.0067(11)
C40 0.0145(13) 0.0290(16) 0.0235(15) 0.0013(12) 0.0080(11) 0.0051(12)
C41 0.0139(14) 0.0334(18) 0.0298(17) -0.0003(14) 0.0041(12) 0.0054(12)
C42 0.0253(16) 0.0312(18) 0.0273(17) 0.0061(14) -0.0019(13) 0.0116(13)
C43 0.0273(16) 0.0247(16) 0.0312(17) 0.0076(13) 0.0055(13) 0.0091(13)
C44 0.0172(14) 0.0217(15) 0.0280(16) 0.0012(12) 0.0068(12) 0.0055(11)
C45 0.0102(12) 0.0197(14) 0.0165(13) 0.0019(11) 0.0037(10) 0.0001(10)
P3 0.0097(3) 0.0168(3) 0.0162(3) 0.0020(3) 0.0046(3) 0.0004(3)
C46 0.0078(12) 0.0241(15) 0.0229(15) 0.0103(12) 0.0050(10) 0.0011(10)
C47 0.0169(14) 0.0246(15) 0.0287(16) 0.0108(12) 0.0116(12) 0.0053(11)
C48 0.0158(14) 0.0335(18) 0.046(2) 0.0192(15) 0.0153(14) 0.0089(13)
C49 0.0118(14) 0.042(2) 0.044(2) 0.0229(16) 0.0031(13) -0.0017(13)
C50 0.0171(14) 0.0308(17) 0.0329(18) 0.0110(14) 0.0004(13) -0.0042(12)
C51 0.0129(13) 0.0251(15) 0.0267(16) 0.0079(12) 0.0020(11) -0.0010(11)
C52 0.0085(11) 0.0227(14) 0.0150(13) 0.0036(11) 0.0055(10) 0.0012(10)
C53 0.0168(14) 0.0218(15) 0.0248(15) 0.0015(12) 0.0049(12) -0.0003(11)
C54 0.0221(15) 0.0333(17) 0.0194(15) -0.0028(13) 0.0061(12) -0.0050(13)
C55 0.0191(14) 0.0379(18) 0.0194(15) 0.0078(13) 0.0043(12) -0.0041(13)
C56 0.0183(14) 0.0298(17) 0.0279(16) 0.0103(13) 0.0062(12) -0.0034(12)
C57 0.0134(13) 0.0236(15) 0.0222(15) 0.0012(12) 0.0047(11) -0.0035(11)
N3 0.0182(12) 0.0209(12) 0.0193(12) 0.0010(10) 0.0072(10) 0.0040(10)
Si3 0.0156(4) 0.0194(4) 0.0194(4) -0.0005(3) 0.0048(3) 0.0008(3)
C70 0.0228(16) 0.0340(18) 0.0244(16) -0.0015(13) 0.0022(13) 0.0017(13)
C71 0.0259(16) 0.0200(15) 0.0353(18) 0.0000(13) 0.0117(14) -0.0015(12)
C72 0.0233(15) 0.0255(16) 0.0219(15) 0.0002(12) 0.0048(12) 0.0047(12)
P4 0.0124(3) 0.0192(4) 0.0174(4) 0.0036(3) 0.0055(3) 0.0011(3)
C58 0.0155(13) 0.0303(16) 0.0152(13) 0.0056(11) 0.0057(11) 0.0041(11)
C59 0.0226(15) 0.0298(17) 0.0248(16) 0.0068(13) 0.0062(12) 0.0066(13)
C60 0.0345(19) 0.0369(19) 0.0312(18) 0.0107(15) 0.0073(15) 0.0164(15)
C61 0.0216(16) 0.054(2) 0.0262(17) 0.0054(16) -0.0022(13) 0.0119(15)
C62 0.0234(16) 0.047(2) 0.0257(17) -0.0021(15) 0.0012(13) 0.0005(15)
C63 0.0216(15) 0.0313(17) 0.0214(15) 0.0020(13) 0.0035(12) 0.0025(13)
C64 0.0182(14) 0.0202(14) 0.0208(14) 0.0079(11) 0.0080(11) 0.0025(11)
C65 0.0276(16) 0.0246(16) 0.0248(16) 0.0050(12) 0.0113(13) 0.0017(13)
C66 0.0409(19) 0.0290(17) 0.0247(17) 0.0043(13) 0.0153(14) 0.0046(15)
C67 0.043(2) 0.0315(18) 0.0329(18) 0.0122(14) 0.0245(16) 0.0166(15)
C68 0.0250(16) 0.0358(18) 0.0311(17) 0.0140(14) 0.0165(14) 0.0098(13)
C69 0.0227(15) 0.0256(16) 0.0227(15) 0.0083(12) 0.0104(12) 0.0070(12)
N4 0.0167(12) 0.0211(12) 0.0227(13) 0.0045(10) 0.0074(10) -0.0011(9)
Si4 0.0176(4) 0.0198(4) 0.0324(5) 0.0034(3) 0.0099(3) -0.0014(3)
C73 0.052(2) 0.034(2) 0.049(2) 0.0097(17) 0.0291(19) -0.0037(17)
C74 0.0223(17) 0.0298(18) 0.057(2) 0.0011(16) 0.0079(16) -0.0048(14)
C75 0.0266(17) 0.0232(16) 0.043(2) 0.0021(14) 0.0132(15) 0.0000(13)
C76 0.0139(13) 0.0184(14) 0.0167(13) 0.0016(11) 0.0036(10) -0.0001(10)
C77 0.0155(13) 0.0235(15) 0.0190(14) 0.0052(11) 0.0089(11) 0.0030(11)
C78 0.0173(14) 0.0243(15) 0.0224(15) 0.0039(12) 0.0085(11) 0.0012(11)
C79 0.0264(16) 0.0221(16) 0.0346(18) 0.0009(13) 0.0134(14) 0.0010(13)
C80 0.0278(17) 0.0286(18) 0.048(2) 0.0100(15) 0.0163(16) 0.0119(14)
C81 0.0152(14) 0.0301(17) 0.049(2) 0.0094(15) 0.0093(14) 0.0057(13)
C82 0.0172(14) 0.0257(16) 0.0328(17) 0.0053(13) 0.0086(12) -0.0010(12)
C83 0.0088(12) 0.0202(14) 0.0240(15) 0.0068(11) 0.0054(11) 0.0020(10)
C84 0.0153(13) 0.0224(15) 0.0249(15) 0.0021(12) 0.0090(11) 0.0032(11)
C85 0.0187(14) 0.0319(17) 0.0258(16) 0.0106(13) 0.0121(12) 0.0051(12)
C86 0.0157(14) 0.0247(16) 0.0389(18) 0.0121(13) 0.0119(13) 0.0033(12)
C87 0.0148(13) 0.0193(15) 0.0374(18) 0.0004(13) 0.0084(12) -0.0005(11)
C88 0.0109(12) 0.0255(15) 0.0249(15) 0.0032(12) 0.0071(11) 0.0007(11)

loop_
_atom_type_symbol
_atom_type_description
_atom_type_scat_dispersion_real
_atom_type_scat_dispersion_imag
_atom_type_scat_source
C C 0.0033 0.0016 'International Tables Vol C Tables 4.2.6.8 and 6.1.1.4'
H H 0.0000 0.0000 'International Tables Vol C Tables 4.2.6.8 and 6.1.1.4'
N N 0.0061 0.0033 'International Tables Vol C Tables 4.2.6.8 and 6.1.1.4'
Si Si 0.0817 0.0704 'International Tables Vol C Tables 4.2.6.8 and 6.1.1.4'
P P 0.1023 0.0942 'International Tables Vol C Tables 4.2.6.8 and 6.1.1.4'

loop_
_geom_angle_atom_site_label_1
_geom_angle_atom_site_label_2
_geom_angle_atom_site_label_3
_geom_angle
C32 C1 P2 121.0(2)
C32 C1 P1 119.5(2)
P2 C1 P1 119.49(15)
N1 P1 C8 112.98(13)
N1 P1 C2 115.34(13)
C8 P1 C2 102.73(12)
N1 P1 C1 113.35(13)
C8 P1 C1 107.30(12)
C2 P1 C1 104.12(12)
C3 C2 C7 119.0(3)
C3 C2 P1 122.9(2)
C7 C2 P1 118.0(2)
C2 C3 C4 120.7(3)
C2 C3 H3A 119.6
C4 C3 H3A 119.6
C5 C4 C3 120.0(3)
C5 C4 H4A 120.0
C3 C4 H4A 120.0
C4 C5 C6 119.8(3)
C4 C5 H5A 120.1
C6 C5 H5A 120.1
C5 C6 C7 120.2(3)
C5 C6 H6A 119.9
C7 C6 H6A 119.9
C2 C7 C6 120.2(3)
C2 C7 H7A 119.9
C6 C7 H7A 119.9
C9 C8 C13 118.5(3)
C9 C8 P1 124.4(2)
C13 C8 P1 116.9(2)
C10 C9 C8 120.8(3)
C10 C9 H9A 119.6
C8 C9 H9A 119.6
C9 C10 C11 120.4(3)
C9 C10 H10A 119.8
C11 C10 H10A 119.8
C12 C11 C10 119.5(3)
C12 C11 H11A 120.2
C10 C11 H11A 120.2
C11 C12 C13 120.4(3)
C11 C12 H12A 119.8
C13 C12 H12A 119.8
C12 C13 C8 120.3(3)
C12 C13 H13A 119.8
C8 C13 H13A 119.8
P1 N1 Si1 146.45(16)
N1 Si1 C27 110.74(14)
N1 Si1 C26 109.12(14)
C27 Si1 C26 107.36(16)
N1 Si1 C28 114.18(14)
C27 Si1 C28 107.50(15)
C26 Si1 C28 107.69(16)
Si1 C26 H26A 109.5
Si1 C26 H26B 109.5
H26A C26 H26B 109.5
Si1 C26 H26C 109.5
H26A C26 H26C 109.5
H26B C26 H26C 109.5
Si1 C27 H27A 109.5
Si1 C27 H27B 109.5
H27A C27 H27B 109.5
Si1 C27 H27C 109.5
H27A C27 H27C 109.5
H27B C27 H27C 109.5
Si1 C28 H28A 109.5
Si1 C28 H28B 109.5
H28A C28 H28B 109.5
Si1 C28 H28C 109.5
H28A C28 H28C 109.5
H28B C28 H28C 109.5
N2 P2 C20 113.14(13)
N2 P2 C14 116.44(14)
C20 P2 C14 101.85(13)
N2 P2 C1 113.10(13)
C20 P2 C1 106.31(12)
C14 P2 C1 104.83(13)
C19 C14 C15 119.0(3)
C19 C14 P2 118.2(3)
C15 C14 P2 122.7(2)
C16 C15 C14 120.6(3)
C16 C15 H15A 119.7
C14 C15 H15A 119.7
C17 C16 C15 119.6(4)
C17 C16 H16A 120.2
C15 C16 H16A 120.2
C18 C17 C16 120.3(3)
C18 C17 H17A 119.8
C16 C17 H17A 119.8
C17 C18 C19 120.3(4)
C17 C18 H18A 119.9
C19 C18 H18A 119.9
C14 C19 C18 120.1(4)
C14 C19 H19A 119.9
C18 C19 H19A 119.9
C25 C20 C21 119.4(2)
C25 C20 P2 123.8(2)
C21 C20 P2 116.8(2)
C22 C21 C20 120.1(3)
C22 C21 H21A 120.0
C20 C21 H21A 120.0
C23 C22 C21 120.2(3)
C23 C22 H22A 119.9
C21 C22 H22A 119.9
C22 C23 C24 120.2(3)
C22 C23 H23A 119.9
C24 C23 H23A 119.9
C23 C24 C25 120.1(3)
C23 C24 H24A 119.9
C25 C24 H24A 119.9
C20 C25 C24 120.1(3)
C20 C25 H25A 120.0
C24 C25 H25A 120.0
P2 N2 Si2 154.60(18)
N2 Si2 C30 111.16(15)
N2 Si2 C29 109.10(15)
C30 Si2 C29 107.63(18)
N2 Si2 C31 112.99(15)
C30 Si2 C31 107.89(17)
C29 Si2 C31 107.89(19)
Si2 C29 H29A 109.5
Si2 C29 H29B 109.5
H29A C29 H29B 109.5
Si2 C29 H29C 109.5
H29A C29 H29C 109.5
H29B C29 H29C 109.5
Si2 C30 H30A 109.5
Si2 C30 H30B 109.5
H30A C30 H30B 109.5
Si2 C30 H30C 109.5
H30A C30 H30C 109.5
H30B C30 H30C 109.5
Si2 C31 H31A 109.5
Si2 C31 H31B 109.5
H31A C31 H31B 109.5
Si2 C31 H31C 109.5
H31A C31 H31C 109.5
H31B C31 H31C 109.5
C1 C32 C39 123.8(3)
C1 C32 C33 125.0(3)
C39 C32 C33 111.2(2)
C34 C33 C38 119.7(3)
C34 C33 C32 120.8(3)
C38 C33 C32 119.4(3)
C33 C34 C35 119.6(3)
C33 C34 H34A 120.2
C35 C34 H34A 120.2
C36 C35 C34 120.3(3)
C36 C35 H35A 119.8
C34 C35 H35A 119.8
C35 C36 C37 120.3(3)
C35 C36 H36A 119.8
C37 C36 H36A 119.8
C36 C37 C38 120.0(3)
C36 C37 H37A 120.0
C38 C37 H37A 120.0
C37 C38 C33 120.0(3)
C37 C38 H38A 120.0
C33 C38 H38A 120.0
C44 C39 C40 119.1(3)
C44 C39 C32 121.8(3)
C40 C39 C32 119.1(3)
C41 C40 C39 120.0(3)
C41 C40 H40A 120.0
C39 C40 H40A 120.0
C42 C41 C40 120.2(3)
C42 C41 H41A 119.9
C40 C41 H41A 119.9
C41 C42 C43 120.1(3)
C41 C42 H42A 119.9
C43 C42 H42A 119.9
C44 C43 C42 120.1(3)
C44 C43 H43A 119.9
C42 C43 H43A 119.9
C43 C44 C39 120.4(3)
C43 C44 H44A 119.8
C39 C44 H44A 119.8
C76 C45 P3 120.1(2)
C76 C45 P4 120.3(2)
P3 C45 P4 119.59(14)
N3 P3 C46 112.92(13)
N3 P3 C52 114.24(13)
C46 P3 C52 97.89(12)
N3 P3 C45 117.05(13)
C46 P3 C45 105.30(13)
C52 P3 C45 107.41(12)
C47 C46 C51 120.2(3)
C47 C46 P3 117.4(2)
C51 C46 P3 122.0(2)
C46 C47 C48 119.2(3)
C46 C47 H47A 120.4
C48 C47 H47A 120.4
C49 C48 C47 120.2(3)
C49 C48 H48A 119.9
C47 C48 H48A 119.9
C48 C49 C50 120.9(3)
C48 C49 H49A 119.6
C50 C49 H49A 119.6
C49 C50 C51 119.5(3)
C49 C50 H50A 120.2
C51 C50 H50A 120.2
C50 C51 C46 120.0(3)
C50 C51 H51A 120.0
C46 C51 H51A 120.0
C57 C52 C53 118.2(3)
C57 C52 P3 117.2(2)
C53 C52 P3 123.8(2)
C54 C53 C52 120.9(3)
C54 C53 H53A 119.5
C52 C53 H53A 119.5
C53 C54 C55 120.3(3)
C53 C54 H54A 119.9
C55 C54 H54A 119.9
C56 C55 C54 119.5(3)
C56 C55 H55A 120.3
C54 C55 H55A 120.3
C55 C56 C57 120.4(3)
C55 C56 H56A 119.8
C57 C56 H56A 119.8
C52 C57 C56 120.7(3)
C52 C57 H57A 119.7
C56 C57 H57A 119.7
P3 N3 Si3 173.52(17)
N3 Si3 C72 110.77(13)
N3 Si3 C71 111.19(14)
C72 Si3 C71 107.53(14)
N3 Si3 C70 113.13(14)
C72 Si3 C70 107.00(14)
C71 Si3 C70 106.95(15)
Si3 C70 H70A 109.5
Si3 C70 H70B 109.5
H70A C70 H70B 109.5
Si3 C70 H70C 109.5
H70A C70 H70C 109.5
H70B C70 H70C 109.5
Si3 C71 H71A 109.5
Si3 C71 H71B 109.5
H71A C71 H71B 109.5
Si3 C71 H71C 109.5
H71A C71 H71C 109.5
H71B C71 H71C 109.5
Si3 C72 H72A 109.5
Si3 C72 H72B 109.5
H72A C72 H72B 109.5
Si3 C72 H72C 109.5
H72A C72 H72C 109.5
H72B C72 H72C 109.5
N4 P4 C64 112.49(13)
N4 P4 C58 115.27(14)
C64 P4 C58 104.03(13)
N4 P4 C45 114.78(13)
C64 P4 C45 105.73(13)
C58 P4 C45 103.40(13)
C59 C58 C63 119.0(3)
C59 C58 P4 117.6(2)
C63 C58 P4 123.4(2)
C58 C59 C60 120.6(3)
C58 C59 H59A 119.7
C60 C59 H59A 119.7
C61 C60 C59 119.6(3)
C61 C60 H60A 120.2
C59 C60 H60A 120.2
C62 C61 C60 120.2(3)
C62 C61 H61A 119.9
C60 C61 H61A 119.9
C61 C62 C63 120.5(3)
C61 C62 H62A 119.8
C63 C62 H62A 119.8
C62 C63 C58 120.1(3)
C62 C63 H63A 119.9
C58 C63 H63A 119.9
C65 C64 C69 118.8(3)
C65 C64 P4 123.8(2)
C69 C64 P4 117.4(2)
C66 C65 C64 120.6(3)
C66 C65 H65A 119.7
C64 C65 H65A 119.7
C65 C66 C67 119.7(3)
C65 C66 H66A 120.1
C67 C66 H66A 120.1
C68 C67 C66 120.3(3)
C68 C67 H67A 119.8
C66 C67 H67A 119.8
C67 C68 C69 120.3(3)
C67 C68 H68A 119.8
C69 C68 H68A 119.8
C68 C69 C64 120.2(3)
C68 C69 H69A 119.9
C64 C69 H69A 119.9
P4 N4 Si4 149.60(17)
N4 Si4 C75 110.17(14)
N4 Si4 C74 109.66(15)
C75 Si4 C74 108.66(16)
N4 Si4 C73 113.88(15)
C75 Si4 C73 107.32(17)
C74 Si4 C73 106.97(19)
Si4 C73 H73A 109.5
Si4 C73 H73B 109.5
H73A C73 H73B 109.5
Si4 C73 H73C 109.5
H73A C73 H73C 109.5
H73B C73 H73C 109.5
Si4 C74 H74A 109.5
Si4 C74 H74B 109.5
H74A C74 H74B 109.5
Si4 C74 H74C 109.5
H74A C74 H74C 109.5
H74B C74 H74C 109.5
Si4 C75 H75A 109.5
Si4 C75 H75B 109.5
H75A C75 H75B 109.5
Si4 C75 H75C 109.5
H75A C75 H75C 109.5
H75B C75 H75C 109.5
C45 C76 C77 124.6(3)
C45 C76 C83 122.0(2)
C77 C76 C83 113.4(2)
C78 C77 C82 118.5(3)
C78 C77 C76 121.5(3)
C82 C77 C76 119.9(3)
C79 C78 C77 120.6(3)
C79 C78 H78A 119.7
C77 C78 H78A 119.7
C78 C79 C80 120.0(3)
C78 C79 H79A 120.0
C80 C79 H79A 120.0
C81 C80 C79 120.1(3)
C81 C80 H80A 120.0
C79 C80 H80A 120.0
C82 C81 C80 120.3(3)
C82 C81 H81A 119.9
C80 C81 H81A 119.9
C81 C82 C77 120.5(3)
C81 C82 H82A 119.8
C77 C82 H82A 119.8
C88 C83 C84 118.7(3)
C88 C83 C76 120.8(3)
C84 C83 C76 120.4(3)
C85 C84 C83 120.3(3)
C85 C84 H84A 119.9
C83 C84 H84A 119.9
C86 C85 C84 120.5(3)
C86 C85 H85A 119.8
C84 C85 H85A 119.8
C85 C86 C87 119.7(3)
C85 C86 H86A 120.2
C87 C86 H86A 120.2
C86 C87 C88 120.4(3)
C86 C87 H87A 119.8
C88 C87 H87A 119.8
C87 C88 C83 120.5(3)
C87 C88 H88A 119.8
C83 C88 H88A 119.8

loop_
_geom_bond_atom_site_label_1
_geom_bond_atom_site_label_2
_geom_bond_distance
C1 C32 1.359(4)
C1 P2 1.831(3)
C1 P1 1.837(3)
P1 N1 1.535(2)
P1 C8 1.821(3)
P1 C2 1.831(3)
C2 C3 1.389(4)
C2 C7 1.393(4)
C3 C4 1.390(4)
C3 H3A 0.9500
C4 C5 1.385(4)
C4 H4A 0.9500
C5 C6 1.386(4)
C5 H5A 0.9500
C6 C7 1.394(4)
C6 H6A 0.9500
C7 H7A 0.9500
C8 C9 1.396(4)
C8 C13 1.403(4)
C9 C10 1.382(4)
C9 H9A 0.9500
C10 C11 1.392(4)
C10 H10A 0.9500
C11 C12 1.383(4)
C11 H11A 0.9500
C12 C13 1.393(4)
C12 H12A 0.9500
C13 H13A 0.9500
N1 Si1 1.686(2)
Si1 C27 1.861(3)
Si1 C26 1.866(3)
Si1 C28 1.877(3)
C26 H26A 0.9800
C26 H26B 0.9800
C26 H26C 0.9800
C27 H27A 0.9800
C27 H27B 0.9800
C27 H27C 0.9800
C28 H28A 0.9800
C28 H28B 0.9800
C28 H28C 0.9800
P2 N2 1.535(3)
P2 C20 1.821(3)
P2 C14 1.826(3)
C14 C19 1.387(4)
C14 C15 1.394(5)
C15 C16 1.393(4)
C15 H15A 0.9500
C16 C17 1.379(6)
C16 H16A 0.9500
C17 C18 1.377(6)
C17 H17A 0.9500
C18 C19 1.395(5)
C18 H18A 0.9500
C19 H19A 0.9500
C20 C25 1.391(4)
C20 C21 1.400(4)
C21 C22 1.390(4)
C21 H21A 0.9500
C22 C23 1.379(4)
C22 H22A 0.9500
C23 C24 1.387(4)
C23 H23A 0.9500
C24 C25 1.392(4)
C24 H24A 0.9500
C25 H25A 0.9500
N2 Si2 1.682(3)
Si2 C30 1.866(3)
Si2 C29 1.869(4)
Si2 C31 1.874(3)
C29 H29A 0.9800
C29 H29B 0.9800
C29 H29C 0.9800
C30 H30A 0.9800
C30 H30B 0.9800
C30 H30C 0.9800
C31 H31A 0.9800
C31 H31B 0.9800
C31 H31C 0.9800
C32 C39 1.489(4)
C32 C33 1.503(4)
C33 C34 1.389(4)
C33 C38 1.397(4)
C34 C35 1.399(4)
C34 H34A 0.9500
C35 C36 1.372(5)
C35 H35A 0.9500
C36 C37 1.384(5)
C36 H36A 0.9500
C37 C38 1.387(4)
C37 H37A 0.9500
C38 H38A 0.9500
C39 C44 1.387(4)
C39 C40 1.410(4)
C40 C41 1.381(4)
C40 H40A 0.9500
C41 C42 1.381(5)
C41 H41A 0.9500
C42 C43 1.388(5)
C42 H42A 0.9500
C43 C44 1.385(4)
C43 H43A 0.9500
C44 H44A 0.9500
C45 C76 1.367(4)
C45 P3 1.834(3)
C45 P4 1.853(3)
P3 N3 1.529(2)
P3 C46 1.821(3)
P3 C52 1.824(3)
C46 C47 1.389(4)
C46 C51 1.395(4)
C47 C48 1.405(4)
C47 H47A 0.9500
C48 C49 1.374(5)
C48 H48A 0.9500
C49 C50 1.382(5)
C49 H49A 0.9500
C50 C51 1.394(4)
C50 H50A 0.9500
C51 H51A 0.9500
C52 C57 1.390(4)
C52 C53 1.401(4)
C53 C54 1.382(4)
C53 H53A 0.9500
C54 C55 1.386(5)
C54 H54A 0.9500
C55 C56 1.381(4)
C55 H55A 0.9500
C56 C57 1.393(4)
C56 H56A 0.9500
C57 H57A 0.9500
N3 Si3 1.674(2)
Si3 C72 1.869(3)
Si3 C71 1.875(3)
Si3 C70 1.879(3)
C70 H70A 0.9800
C70 H70B 0.9800
C70 H70C 0.9800
C71 H71A 0.9800
C71 H71B 0.9800
C71 H71C 0.9800
C72 H72A 0.9800
C72 H72B 0.9800
C72 H72C 0.9800
P4 N4 1.534(2)
P4 C64 1.830(3)
P4 C58 1.830(3)
C58 C59 1.389(4)
C58 C63 1.396(4)
C59 C60 1.396(4)
C59 H59A 0.9500
C60 C61 1.385(5)
C60 H60A 0.9500
C61 C62 1.376(5)
C61 H61A 0.9500
C62 C63 1.387(4)
C62 H62A 0.9500
C63 H63A 0.9500
C64 C65 1.394(4)
C64 C69 1.395(4)
C65 C66 1.387(4)
C65 H65A 0.9500
C66 C67 1.388(5)
C66 H66A 0.9500
C67 C68 1.368(5)
C67 H67A 0.9500
C68 C69 1.391(4)
C68 H68A 0.9500
C69 H69A 0.9500
N4 Si4 1.691(2)
Si4 C75 1.867(3)
Si4 C74 1.877(4)
Si4 C73 1.879(4)
C73 H73A 0.9800
C73 H73B 0.9800
C73 H73C 0.9800
C74 H74A 0.9800
C74 H74B 0.9800
C74 H74C 0.9800
C75 H75A 0.9800
C75 H75B 0.9800
C75 H75C 0.9800
C76 C77 1.490(4)
C76 C83 1.494(4)
C77 C78 1.396(4)
C77 C82 1.405(4)
C78 C79 1.387(4)
C78 H78A 0.9500
C79 C80 1.388(5)
C79 H79A 0.9500
C80 C81 1.382(5)
C80 H80A 0.9500
C81 C82 1.381(4)
C81 H81A 0.9500
C82 H82A 0.9500
C83 C88 1.393(4)
C83 C84 1.402(4)
C84 C85 1.385(4)
C84 H84A 0.9500
C85 C86 1.381(4)
C85 H85A 0.9500
C86 C87 1.385(5)
C86 H86A 0.9500
C87 C88 1.387(4)
C87 H87A 0.9500
C88 H88A 0.9500

loop_
_geom_torsion_atom_site_label_1
_geom_torsion_atom_site_label_2
_geom_torsion_atom_site_label_3
_geom_torsion_atom_site_label_4
_geom_torsion
C32 C1 P1 N1 84.6(2)
P2 C1 P1 N1 -95.24(18)
C32 C1 P1 C8 -149.9(2)
P2 C1 P1 C8 30.21(19)
C32 C1 P1 C2 -41.5(3)
P2 C1 P1 C2 138.65(16)
N1 P1 C2 C3 -175.7(2)
C8 P1 C2 C3 60.9(3)
C1 P1 C2 C3 -50.9(3)
N1 P1 C2 C7 2.4(3)
C8 P1 C2 C7 -121.0(2)
C1 P1 C2 C7 127.2(2)
C7 C2 C3 C4 1.2(4)
P1 C2 C3 C4 179.3(2)
C2 C3 C4 C5 -1.5(4)
C3 C4 C5 C6 0.7(4)
C4 C5 C6 C7 0.4(4)
C3 C2 C7 C6 -0.2(4)
P1 C2 C7 C6 -178.3(2)
C5 C6 C7 C2 -0.7(4)
N1 P1 C8 C9 179.6(2)
C2 P1 C8 C9 -55.5(3)
C1 P1 C8 C9 53.9(3)
N1 P1 C8 C13 -4.8(3)
C2 P1 C8 C13 120.1(2)
C1 P1 C8 C13 -130.5(2)
C13 C8 C9 C10 -2.5(4)
P1 C8 C9 C10 173.0(2)
C8 C9 C10 C11 0.9(4)
C9 C10 C11 C12 1.1(4)
C10 C11 C12 C13 -1.5(4)
C11 C12 C13 C8 -0.2(4)
C9 C8 C13 C12 2.1(4)
P1 C8 C13 C12 -173.7(2)
C8 P1 N1 Si1 61.6(3)
C2 P1 N1 Si1 -56.2(3)
C1 P1 N1 Si1 -176.1(3)
P1 N1 Si1 C27 -127.2(3)
P1 N1 Si1 C26 114.8(3)
P1 N1 Si1 C28 -5.7(3)
C32 C1 P2 N2 84.1(3)
P1 C1 P2 N2 -96.05(18)
C32 C1 P2 C20 -151.2(2)
P1 C1 P2 C20 28.7(2)
C32 C1 P2 C14 -43.8(3)
P1 C1 P2 C14 136.08(16)
N2 P2 C14 C19 18.3(3)
C20 P2 C14 C19 -105.3(2)
C1 P2 C14 C19 144.1(2)
N2 P2 C14 C15 -166.3(2)
C20 P2 C14 C15 70.2(3)
C1 P2 C14 C15 -40.5(3)
C19 C14 C15 C16 1.0(4)
P2 C14 C15 C16 -174.4(2)
C14 C15 C16 C17 -0.5(5)
C15 C16 C17 C18 -0.3(5)
C16 C17 C18 C19 0.7(5)
C15 C14 C19 C18 -0.7(4)
P2 C14 C19 C18 175.0(2)
C17 C18 C19 C14 -0.2(5)
N2 P2 C20 C25 -179.6(2)
C14 P2 C20 C25 -53.8(3)
C1 P2 C20 C25 55.7(3)
N2 P2 C20 C21 -2.5(3)
C14 P2 C20 C21 123.2(2)
C1 P2 C20 C21 -127.2(2)
C25 C20 C21 C22 1.1(4)
P2 C20 C21 C22 -176.1(2)
C20 C21 C22 C23 -0.7(4)
C21 C22 C23 C24 -0.1(4)
C22 C23 C24 C25 0.6(4)
C21 C20 C25 C24 -0.7(4)
P2 C20 C25 C24 176.3(2)
C23 C24 C25 C20 -0.1(4)
C20 P2 N2 Si2 65.1(4)
C14 P2 N2 Si2 -52.4(4)
C1 P2 N2 Si2 -174.0(4)
P2 N2 Si2 C30 103.6(4)
P2 N2 Si2 C29 -137.8(4)
P2 N2 Si2 C31 -17.8(5)
P2 C1 C32 C39 170.2(2)
P1 C1 C32 C39 -9.7(4)
P2 C1 C32 C33 -9.9(4)
P1 C1 C32 C33 170.3(2)
C1 C32 C33 C34 -53.6(4)
C39 C32 C33 C34 126.3(3)
C1 C32 C33 C38 131.8(3)
C39 C32 C33 C38 -48.3(3)
C38 C33 C34 C35 -0.6(4)
C32 C33 C34 C35 -175.2(3)
C33 C34 C35 C36 -0.8(4)
C34 C35 C36 C37 1.1(5)
C35 C36 C37 C38 -0.1(5)
C36 C37 C38 C33 -1.3(5)
C34 C33 C38 C37 1.7(4)
C32 C33 C38 C37 176.3(3)
C1 C32 C39 C44 -62.3(4)
C33 C32 C39 C44 117.8(3)
C1 C32 C39 C40 120.5(3)
C33 C32 C39 C40 -59.4(3)
C44 C39 C40 C41 2.4(4)
C32 C39 C40 C41 179.7(3)
C39 C40 C41 C42 -2.4(4)
C40 C41 C42 C43 0.6(5)
C41 C42 C43 C44 1.2(5)
C42 C43 C44 C39 -1.2(5)
C40 C39 C44 C43 -0.6(4)
C32 C39 C44 C43 -177.8(3)
C76 C45 P3 N3 -88.2(3)
P4 C45 P3 N3 88.82(18)
C76 C45 P3 C46 145.4(2)
P4 C45 P3 C46 -37.56(19)
C76 C45 P3 C52 41.8(3)
P4 C45 P3 C52 -141.15(15)
N3 P3 C46 C47 9.8(3)
C52 P3 C46 C47 -110.8(2)
C45 P3 C46 C47 138.7(2)
N3 P3 C46 C51 -176.8(2)
C52 P3 C46 C51 62.7(3)
C45 P3 C46 C51 -47.9(3)
C51 C46 C47 C48 -1.4(4)
P3 C46 C47 C48 172.2(2)
C46 C47 C48 C49 0.1(5)
C47 C48 C49 C50 1.3(5)
C48 C49 C50 C51 -1.5(5)
C49 C50 C51 C46 0.3(5)
C47 C46 C51 C50 1.2(4)
P3 C46 C51 C50 -172.1(2)
N3 P3 C52 C57 -19.3(3)
C46 P3 C52 C57 100.3(2)
C45 P3 C52 C57 -150.9(2)
N3 P3 C52 C53 171.2(2)
C46 P3 C52 C53 -69.2(2)
C45 P3 C52 C53 39.6(3)
C57 C52 C53 C54 -0.5(4)
P3 C52 C53 C54 168.9(2)
C52 C53 C54 C55 -1.6(4)
C53 C54 C55 C56 1.8(5)
C54 C55 C56 C57 0.2(4)
C53 C52 C57 C56 2.4(4)
P3 C52 C57 C56 -167.7(2)
C55 C56 C57 C52 -2.3(4)
C76 C45 P4 N4 -83.4(2)
P3 C45 P4 N4 99.55(18)
C76 C45 P4 C64 152.0(2)
P3 C45 P4 C64 -25.03(19)
C76 C45 P4 C58 43.0(3)
P3 C45 P4 C58 -134.06(16)
N4 P4 C58 C59 -12.1(3)
C64 P4 C58 C59 111.5(2)
C45 P4 C58 C59 -138.2(2)
N4 P4 C58 C63 167.1(2)
C64 P4 C58 C63 -69.2(3)
C45 P4 C58 C63 41.0(3)
C63 C58 C59 C60 0.9(5)
P4 C58 C59 C60 -179.8(2)
C58 C59 C60 C61 -0.4(5)
C59 C60 C61 C62 0.0(5)
C60 C61 C62 C63 -0.1(5)
C61 C62 C63 C58 0.6(5)
C59 C58 C63 C62 -1.0(5)
P4 C58 C63 C62 179.8(2)
N4 P4 C64 C65 169.6(2)
C58 P4 C64 C65 44.2(3)
C45 P4 C64 C65 -64.4(3)
N4 P4 C64 C69 -8.9(3)
C58 P4 C64 C69 -134.4(2)
C45 P4 C64 C69 117.1(2)
C69 C64 C65 C66 -0.6(5)
P4 C64 C65 C66 -179.1(2)
C64 C65 C66 C67 -0.6(5)
C65 C66 C67 C68 1.4(5)
C66 C67 C68 C69 -0.9(5)
C67 C68 C69 C64 -0.3(5)
C65 C64 C69 C68 1.1(4)
P4 C64 C69 C68 179.7(2)
C64 P4 N4 Si4 -60.4(4)
C58 P4 N4 Si4 58.7(4)
C45 P4 N4 Si4 178.7(3)
P4 N4 Si4 C75 -110.2(3)
P4 N4 Si4 C74 130.2(3)
P4 N4 Si4 C73 10.4(4)
P3 C45 C76 C77 -169.7(2)
P4 C45 C76 C77 13.3(4)
P3 C45 C76 C83 11.2(4)
P4 C45 C76 C83 -165.8(2)
C45 C76 C77 C78 54.7(4)
C83 C76 C77 C78 -126.2(3)
C45 C76 C77 C82 -128.9(3)
C83 C76 C77 C82 50.2(4)
C82 C77 C78 C79 0.2(4)
C76 C77 C78 C79 176.7(3)
C77 C78 C79 C80 0.9(5)
C78 C79 C80 C81 -0.5(5)
C79 C80 C81 C82 -1.0(5)
C80 C81 C82 C77 2.2(5)
C78 C77 C82 C81 -1.7(5)
C76 C77 C82 C81 -178.2(3)
C45 C76 C83 C88 62.3(4)
C77 C76 C83 C88 -116.9(3)
C45 C76 C83 C84 -120.2(3)
C77 C76 C83 C84 60.6(3)
C88 C83 C84 C85 -2.6(4)
C76 C83 C84 C85 179.8(3)
C83 C84 C85 C86 2.1(4)
C84 C85 C86 C87 0.3(4)
C85 C86 C87 C88 -2.1(4)
C86 C87 C88 C83 1.6(4)
C84 C83 C88 C87 0.8(4)
C76 C83 C88 C87 178.3(3)
